data_4303674
loop_
_publ_author_name
'Xiao-Qing Zhao'
'Bin Zhao'
'Shi Wei'
'Peng Cheng'

_publ_section_title
;
Synthesis, Structures, and Luminescent and Magnetic Properties of Ln-Ag
Heterometal-Organic Frameworks
;
_journal_name_full 'Inorganic Chemistry'
_journal_page_first 11048
_journal_page_last 11057
_journal_paper_doi 10.1021/ic901291b
_journal_volume 48
_journal_year 2009
_chemical_formula_moiety 'C14 H12 Ag N2 O13 Sm'
_chemical_formula_sum 'C14 H12 Ag N2 O13 Sm'
_chemical_formula_weight 674.48
_chemical_name_systematic
; 
 ? 
;
_space_group_IT_number 15
_symmetry_cell_setting monoclinic
_symmetry_space_group_name_Hall '-C 2yc'
_symmetry_space_group_name_H-M 'C 1 2/c 1'
_atom_sites_solution_hydrogens geom
_atom_sites_solution_primary direct
_atom_sites_solution_secondary difmap
_audit_creation_method SHELXL-97
_cell_angle_alpha 90.00
_cell_angle_beta 99.676(4)
_cell_angle_gamma 90.00
_cell_formula_units_Z 4
_cell_length_a 8.0304(18)
_cell_length_b 10.371(2)
_cell_length_c 20.604(5)
_cell_measurement_reflns_used 3056
_cell_measurement_temperature 294(2)
_cell_measurement_theta_max 28.30
_cell_measurement_theta_min 3.24
_cell_volume 1691.6(6)
_computing_cell_refinement 'Bruker SMART'
_computing_data_collection 'Bruker SMART'
_computing_data_reduction 'Bruker SAINT'
_computing_molecular_graphics 'Bruker SHELXTL'
_computing_publication_material 'Bruker SHELXTL'
_computing_structure_refinement 'SHELXL-97 (Sheldrick, 1997)'
_computing_structure_solution 'SHELXS-97 (Sheldrick, 1990)'
_diffrn_ambient_temperature 294(2)
_diffrn_measured_fraction_theta_full 0.999
_diffrn_measured_fraction_theta_max 0.999
_diffrn_measurement_device_type 'CCD area detector'
_diffrn_measurement_method 'phi and omega scans'
_diffrn_radiation_monochromator graphite
_diffrn_radiation_source 'fine-focus sealed tube'
_diffrn_radiation_type MoK\a
_diffrn_radiation_wavelength 0.71073
_diffrn_reflns_av_R_equivalents 0.0296
_diffrn_reflns_av_sigmaI/netI 0.0306
_diffrn_reflns_limit_h_max 6
_diffrn_reflns_limit_h_min -9
_diffrn_reflns_limit_k_max 11
_diffrn_reflns_limit_k_min -12
_diffrn_reflns_limit_l_max 19
_diffrn_reflns_limit_l_min -24
_diffrn_reflns_number 4218
_diffrn_reflns_theta_full 25.02
_diffrn_reflns_theta_max 25.02
_diffrn_reflns_theta_min 3.24
_exptl_absorpt_coefficient_mu 4.680
_exptl_absorpt_correction_T_max 1.0000
_exptl_absorpt_correction_T_min 0.8403
_exptl_absorpt_correction_type multi-scan
_exptl_absorpt_process_details SADABS
_exptl_crystal_colour yellow
_exptl_crystal_density_diffrn 2.649
_exptl_crystal_density_meas ?
_exptl_crystal_density_method 'not measured'
_exptl_crystal_description pRISM
_exptl_crystal_F_000 1292
_exptl_crystal_size_max 0.24
_exptl_crystal_size_mid 0.16
_exptl_crystal_size_min 0.16
_refine_diff_density_max 0.608
_refine_diff_density_min -0.835
_refine_diff_density_rms 0.105
_refine_ls_extinction_coef 0.00440(17)
_refine_ls_extinction_expression Fc^*^=kFc[1+0.001xFc^2^\l^3^/sin(2\q)]^-1/4^
_refine_ls_extinction_method SHELXL
_refine_ls_goodness_of_fit_ref 1.039
_refine_ls_hydrogen_treatment constr
_refine_ls_matrix_type full
_refine_ls_number_parameters 144
_refine_ls_number_reflns 1501
_refine_ls_number_restraints 3
_refine_ls_restrained_S_all 1.038
_refine_ls_R_factor_all 0.0229
_refine_ls_R_factor_gt 0.0198
_refine_ls_shift/su_max 0.016
_refine_ls_shift/su_mean 0.001
_refine_ls_structure_factor_coef Fsqd
_refine_ls_weighting_details 'calc w=1/[\s^2^(Fo^2^)+(0.0261P)^2^+0.0000P] where P=(Fo^2^+2Fc^2^)/3'
_refine_ls_weighting_scheme calc
_refine_ls_wR_factor_gt 0.0467
_refine_ls_wR_factor_ref 0.0480
_reflns_number_gt 1368
_reflns_number_total 1501
_reflns_threshold_expression >2sigma(I)
_cod_data_source_file ic901291b_si_001_04.cif
_cod_data_source_block 4
_cod_depositor_comments
;
The following automatic conversions were performed:
'_symmetry_cell_setting' value 'Monoclinic' changed to 'monoclinic'
according to '/home/saulius/struct/CIF-dictionaries/cif_core.dic'
dictionary named 'cif_core.dic' version 2.4.1 from
2010-06-29.

'_exptl_absorpt_correction_type' value 'Multi-scan' changed
to 'multi-scan' according to
'/home/saulius/struct/CIF-dictionaries/cif_core.dic' dictionary named
'cif_core.dic' version 2.4.1 from 2010-06-29.

Automatic conversion script
Id: cif_fix_enum 1527 2010-12-29 10:47:43Z saulius 

The following automatic conversions were performed:

'_exptl_crystal_density_meas' value 'none' was changed to '?' - the
value is perceived as not measured.

Automatic conversion script
Id: cif_fix_values 3008 2015-01-20 13:52:24Z robertas 
;
_cod_original_cell_volume 1691.5(6)
_cod_database_code 4303674

loop_
_symmetry_equiv_pos_as_xyz
'x, y, z'
'-x, y, -z+1/2'
'x+1/2, y+1/2, z'
'-x+1/2, y+1/2, -z+1/2'
'-x, -y, -z'
'x, -y, z-1/2'
'-x+1/2, -y+1/2, -z'
'x+1/2, -y+1/2, z-1/2'

loop_
_atom_site_label
_atom_site_type_symbol
_atom_site_fract_x
_atom_site_fract_y
_atom_site_fract_z
_atom_site_U_iso_or_equiv
_atom_site_adp_type
_atom_site_occupancy
_atom_site_symmetry_multiplicity
_atom_site_calc_flag
_atom_site_refinement_flags
_atom_site_disorder_assembly
_atom_site_disorder_group
Sm1 Sm 0.5000 0.54163(2) 0.2500 0.01397(12) Uani 1 2 d S . .
Ag1 Ag 0.0000 0.61792(4) 0.2500 0.02293(13) Uani 1 2 d S . .
C1 C 0.8440(4) 0.4849(3) 0.36281(16) 0.0163(7) Uani 1 1 d . . .
C2 C 0.7301(4) 0.5467(3) 0.40487(16) 0.0173(7) Uani 1 1 d . . .
C3 C 0.7742(4) 0.5585(3) 0.47214(16) 0.0215(8) Uani 1 1 d . . .
H3A H 0.8774 0.5270 0.4935 0.026 Uiso 1 1 calc R . .
C4 C 0.6640(4) 0.6174(3) 0.50765(15) 0.0161(7) Uani 1 1 d . . .
C5 C 0.5079(4) 0.6599(3) 0.47506(16) 0.0164(7) Uani 1 1 d . . .
H5 H 0.4315 0.7002 0.4977 0.020 Uiso 1 1 calc R . .
C6 C 0.4701(4) 0.6399(3) 0.40745(16) 0.0160(7) Uani 1 1 d . . .
C7 C 0.2991(5) 0.6700(3) 0.36768(17) 0.0179(8) Uani 1 1 d . . .
N1 N 0.5799(3) 0.5873(3) 0.37247(12) 0.0158(6) Uani 1 1 d . . .
O1 O 0.7838(3) 0.4734(2) 0.30189(11) 0.0201(5) Uani 1 1 d . . .
O2 O 0.9854(3) 0.4497(2) 0.38916(12) 0.0296(6) Uani 1 1 d . . .
O3 O 0.7041(3) 0.6329(3) 0.57353(11) 0.0232(6) Uani 1 1 d . . .
H3 H 0.8014 0.6086 0.5860 0.035 Uiso 1 1 calc R . .
O4 O 0.1951(3) 0.7300(3) 0.39341(11) 0.0255(6) Uani 1 1 d . . .
O5 O 0.2762(3) 0.6261(2) 0.30874(11) 0.0215(5) Uani 1 1 d . . .
O6 O 0.4412(3) 0.3431(2) 0.31142(12) 0.0231(6) Uani 1 1 d D . .
H6A H 0.3600 0.3473 0.3327 0.028 Uiso 1 1 d RD . .
H6B H 0.5357 0.3171 0.3323 0.028 Uiso 1 1 d RD . .
O7 O 0.5000 0.7805(4) 0.2500 0.0399(10) Uani 1 2 d S . .
H7A H 0.5732 0.8249 0.2347 0.048 Uiso 1 1 d R . .

loop_
_atom_site_aniso_label
_atom_site_aniso_U_11
_atom_site_aniso_U_22
_atom_site_aniso_U_33
_atom_site_aniso_U_23
_atom_site_aniso_U_13
_atom_site_aniso_U_12
Sm1 0.01121(15) 0.01937(16) 0.01084(16) 0.000 0.00044(10) 0.000
Ag1 0.0126(2) 0.0314(2) 0.0233(2) 0.000 -0.00131(16) 0.000
C1 0.0119(16) 0.0185(16) 0.0186(18) 0.0024(14) 0.0023(14) 0.0013(14)
C2 0.0146(16) 0.0203(17) 0.0162(18) -0.0007(13) 0.0009(14) 0.0001(13)
C3 0.0169(18) 0.0273(19) 0.0174(19) -0.0007(14) -0.0054(15) 0.0047(14)
C4 0.0140(17) 0.0222(18) 0.0117(17) 0.0003(13) 0.0010(14) -0.0047(13)
C5 0.0159(17) 0.0199(17) 0.0141(17) -0.0019(13) 0.0052(14) 0.0014(13)
C6 0.0147(17) 0.0179(15) 0.0146(18) 0.0002(13) 0.0007(14) -0.0016(14)
C7 0.0183(18) 0.0200(17) 0.0147(19) 0.0049(13) 0.0003(15) 0.0004(14)
N1 0.0150(14) 0.0164(12) 0.0155(15) -0.0001(12) 0.0011(12) 0.0000(12)
O1 0.0168(12) 0.0315(13) 0.0115(12) -0.0034(10) 0.0012(10) 0.0048(10)
O2 0.0186(13) 0.0479(17) 0.0205(14) -0.0032(11) -0.0024(11) 0.0117(12)
O3 0.0168(13) 0.0399(14) 0.0125(13) -0.0020(11) 0.0010(10) 0.0044(12)
O4 0.0195(14) 0.0366(14) 0.0201(14) -0.0013(11) 0.0028(10) 0.0114(12)
O5 0.0134(12) 0.0367(14) 0.0127(13) -0.0030(10) -0.0029(10) 0.0035(11)
O6 0.0206(13) 0.0271(13) 0.0224(14) 0.0020(10) 0.0057(11) 0.0026(10)
O7 0.059(3) 0.0199(18) 0.051(3) 0.000 0.039(2) 0.000

loop_
_atom_type_symbol
_atom_type_description
_atom_type_scat_dispersion_real
_atom_type_scat_dispersion_imag
_atom_type_scat_source
C C 0.0033 0.0016 'International Tables Vol C Tables 4.2.6.8 and 6.1.1.4'
H H 0.0000 0.0000 'International Tables Vol C Tables 4.2.6.8 and 6.1.1.4'
N N 0.0061 0.0033 'International Tables Vol C Tables 4.2.6.8 and 6.1.1.4'
O O 0.0106 0.0060 'International Tables Vol C Tables 4.2.6.8 and 6.1.1.4'
Ag Ag -0.8971 1.1015 'International Tables Vol C Tables 4.2.6.8 and 6.1.1.4'
Sm Sm -0.1638 3.4418 'International Tables Vol C Tables 4.2.6.8 and 6.1.1.4'

loop_
_geom_angle_atom_site_label_1
_geom_angle_atom_site_label_2
_geom_angle_atom_site_label_3
_geom_angle
_geom_angle_site_symmetry_1
_geom_angle_site_symmetry_3
_geom_angle_publ_flag
O1 Sm1 O1 146.49(11) 2_655 . ?
O1 Sm1 O7 106.76(6) 2_655 . ?
O1 Sm1 O7 106.76(6) . . ?
O1 Sm1 O5 67.63(8) 2_655 . ?
O1 Sm1 O5 125.70(7) . . ?
O7 Sm1 O5 69.40(6) . . ?
O1 Sm1 O5 125.70(7) 2_655 2_655 ?
O1 Sm1 O5 67.63(8) . 2_655 ?
O7 Sm1 O5 69.40(6) . 2_655 ?
O5 Sm1 O5 138.80(12) . 2_655 ?
O1 Sm1 O6 77.46(8) 2_655 2_655 ?
O1 Sm1 O6 75.09(8) . 2_655 ?
O7 Sm1 O6 145.35(6) . 2_655 ?
O5 Sm1 O6 138.45(8) . 2_655 ?
O5 Sm1 O6 80.24(8) 2_655 2_655 ?
O1 Sm1 O6 75.09(8) 2_655 . ?
O1 Sm1 O6 77.46(8) . . ?
O7 Sm1 O6 145.35(6) . . ?
O5 Sm1 O6 80.24(8) . . ?
O5 Sm1 O6 138.45(8) 2_655 . ?
O6 Sm1 O6 69.30(11) 2_655 . ?
O1 Sm1 N1 123.19(8) 2_655 . ?
O1 Sm1 N1 63.90(8) . . ?
O7 Sm1 N1 79.26(6) . . ?
O5 Sm1 N1 62.23(8) . . ?
O5 Sm1 N1 109.56(8) 2_655 . ?
O6 Sm1 N1 128.14(8) 2_655 . ?
O6 Sm1 N1 71.88(8) . . ?
O1 Sm1 N1 63.90(8) 2_655 2_655 ?
O1 Sm1 N1 123.19(8) . 2_655 ?
O7 Sm1 N1 79.26(6) . 2_655 ?
O5 Sm1 N1 109.56(8) . 2_655 ?
O5 Sm1 N1 62.23(8) 2_655 2_655 ?
O6 Sm1 N1 71.88(8) 2_655 2_655 ?
O6 Sm1 N1 128.14(8) . 2_655 ?
N1 Sm1 N1 158.52(12) . 2_655 ?
O5 Ag1 O5 175.86(12) 2 . ?
O2 C1 O1 125.3(3) . . ?
O2 C1 C2 118.5(3) . . ?
O1 C1 C2 116.2(3) . . ?
N1 C2 C3 121.9(3) . . ?
N1 C2 C1 115.4(3) . . ?
C3 C2 C1 122.6(3) . . ?
C2 C3 C4 119.5(3) . . ?
C2 C3 H3A 120.2 . . ?
C4 C3 H3A 120.2 . . ?
O3 C4 C3 121.2(3) . . ?
O3 C4 C5 119.4(3) . . ?
C3 C4 C5 119.4(3) . . ?
C6 C5 C4 117.6(3) . . ?
C6 C5 H5 121.2 . . ?
C4 C5 H5 121.2 . . ?
N1 C6 C5 123.0(3) . . ?
N1 C6 C7 114.3(3) . . ?
C5 C6 C7 122.6(3) . . ?
O4 C7 O5 126.0(3) . . ?
O4 C7 C6 119.5(3) . . ?
O5 C7 C6 114.5(3) . . ?
C2 N1 C6 118.4(3) . . ?
C2 N1 Sm1 119.4(2) . . ?
C6 N1 Sm1 121.9(2) . . ?
C1 O1 Sm1 125.03(19) . . ?
C4 O3 H3 109.5 . . ?
C7 O5 Ag1 118.4(2) . . ?
C7 O5 Sm1 125.8(2) . . ?
Ag1 O5 Sm1 115.75(9) . . ?
Sm1 O6 H6A 116.5 . . ?
Sm1 O6 H6B 106.7 . . ?
H6A O6 H6B 117.0 . . ?
Sm1 O7 H7A 122.9 . . ?

loop_
_geom_bond_atom_site_label_1
_geom_bond_atom_site_label_2
_geom_bond_distance
_geom_bond_site_symmetry_2
_geom_bond_publ_flag
Sm1 O1 2.453(2) 2_655 ?
Sm1 O1 2.453(2) . ?
Sm1 O7 2.478(4) . ?
Sm1 O5 2.489(2) . ?
Sm1 O5 2.489(2) 2_655 ?
Sm1 O6 2.503(2) 2_655 ?
Sm1 O6 2.503(2) . ?
Sm1 N1 2.541(3) . ?
Sm1 N1 2.541(3) 2_655 ?
Ag1 O5 2.343(2) 2 ?
Ag1 O5 2.343(2) . ?
C1 O2 1.229(4) . ?
C1 O1 1.272(4) . ?
C1 C2 1.505(5) . ?
C2 N1 1.344(4) . ?
C2 C3 1.377(5) . ?
C3 C4 1.382(5) . ?
C3 H3A 0.9300 . ?
C4 O3 1.351(4) . ?
C4 C5 1.390(4) . ?
C5 C6 1.391(4) . ?
C5 H5 0.9300 . ?
C6 N1 1.345(4) . ?
C6 C7 1.509(5) . ?
C7 O4 1.231(4) . ?
C7 O5 1.281(4) . ?
O3 H3 0.8200 . ?
O6 H6A 0.8460 . ?
O6 H6B 0.8510 . ?
O7 H7A 0.8478 . ?

loop_
_geom_torsion_atom_site_label_1
_geom_torsion_atom_site_label_2
_geom_torsion_atom_site_label_3
_geom_torsion_atom_site_label_4
_geom_torsion
_geom_torsion_site_symmetry_1
_geom_torsion_site_symmetry_2
_geom_torsion_site_symmetry_3
_geom_torsion_site_symmetry_4
_geom_torsion_publ_flag
O2 C1 C2 N1 177.5(3) . . . . ?
O1 C1 C2 N1 -2.5(4) . . . . ?
O2 C1 C2 C3 -3.9(5) . . . . ?
O1 C1 C2 C3 176.0(3) . . . . ?
N1 C2 C3 C4 -2.1(5) . . . . ?
C1 C2 C3 C4 179.4(3) . . . . ?
C2 C3 C4 O3 -178.8(3) . . . . ?
C2 C3 C4 C5 2.2(5) . . . . ?
O3 C4 C5 C6 -178.8(3) . . . . ?
C3 C4 C5 C6 0.3(5) . . . . ?
C4 C5 C6 N1 -3.1(5) . . . . ?
C4 C5 C6 C7 174.0(3) . . . . ?
N1 C6 C7 O4 -172.8(3) . . . . ?
C5 C6 C7 O4 9.9(5) . . . . ?
N1 C6 C7 O5 8.6(4) . . . . ?
C5 C6 C7 O5 -168.7(3) . . . . ?
C3 C2 N1 C6 -0.5(5) . . . . ?
C1 C2 N1 C6 178.1(3) . . . . ?
C3 C2 N1 Sm1 -174.2(2) . . . . ?
C1 C2 N1 Sm1 4.4(4) . . . . ?
C5 C6 N1 C2 3.2(5) . . . . ?
C7 C6 N1 C2 -174.1(3) . . . . ?
C5 C6 N1 Sm1 176.7(2) . . . . ?
C7 C6 N1 Sm1 -0.6(4) . . . . ?
O1 Sm1 N1 C2 138.7(2) 2_655 . . . ?
O1 Sm1 N1 C2 -3.4(2) . . . . ?
O7 Sm1 N1 C2 -118.2(2) . . . . ?
O5 Sm1 N1 C2 169.5(3) . . . . ?
O5 Sm1 N1 C2 -54.8(2) 2_655 . . . ?
O6 Sm1 N1 C2 38.1(3) 2_655 . . . ?
O6 Sm1 N1 C2 81.2(2) . . . . ?
N1 Sm1 N1 C2 -118.2(2) 2_655 . . . ?
O1 Sm1 N1 C6 -34.7(3) 2_655 . . . ?
O1 Sm1 N1 C6 -176.8(3) . . . . ?
O7 Sm1 N1 C6 68.4(2) . . . . ?
O5 Sm1 N1 C6 -3.9(2) . . . . ?
O5 Sm1 N1 C6 131.8(2) 2_655 . . . ?
O6 Sm1 N1 C6 -135.3(2) 2_655 . . . ?
O6 Sm1 N1 C6 -92.2(2) . . . . ?
N1 Sm1 N1 C6 68.4(2) 2_655 . . . ?
O2 C1 O1 Sm1 179.2(3) . . . . ?
C2 C1 O1 Sm1 -0.7(4) . . . . ?
O1 Sm1 O1 C1 -109.3(2) 2_655 . . . ?
O7 Sm1 O1 C1 70.7(2) . . . . ?
O5 Sm1 O1 C1 -5.6(3) . . . . ?
O5 Sm1 O1 C1 129.3(3) 2_655 . . . ?
O6 Sm1 O1 C1 -145.3(3) 2_655 . . . ?
O6 Sm1 O1 C1 -73.7(2) . . . . ?
N1 Sm1 O1 C1 2.1(2) . . . . ?
N1 Sm1 O1 C1 158.7(2) 2_655 . . . ?
O4 C7 O5 Ag1 -13.8(4) . . . . ?
C6 C7 O5 Ag1 164.7(2) . . . . ?
O4 C7 O5 Sm1 167.8(3) . . . . ?
C6 C7 O5 Sm1 -13.6(4) . . . . ?
O5 Ag1 O5 C7 67.4(2) 2 . . . ?
O5 Ag1 O5 Sm1 -114.10(10) 2 . . . ?
O1 Sm1 O5 C7 162.2(3) 2_655 . . . ?
O1 Sm1 O5 C7 17.6(3) . . . . ?
O7 Sm1 O5 C7 -78.6(2) . . . . ?
O5 Sm1 O5 C7 -78.6(2) 2_655 . . . ?
O6 Sm1 O5 C7 127.1(2) 2_655 . . . ?
O6 Sm1 O5 C7 84.4(3) . . . . ?
N1 Sm1 O5 C7 9.8(2) . . . . ?
N1 Sm1 O5 C7 -148.5(2) 2_655 . . . ?
O1 Sm1 O5 Ag1 -16.24(9) 2_655 . . . ?
O1 Sm1 O5 Ag1 -160.78(9) . . . . ?
O7 Sm1 O5 Ag1 102.95(10) . . . . ?
O5 Sm1 O5 Ag1 102.95(10) 2_655 . . . ?
O6 Sm1 O5 Ag1 -51.32(16) 2_655 . . . ?
O6 Sm1 O5 Ag1 -94.03(11) . . . . ?
N1 Sm1 O5 Ag1 -168.59(14) . . . . ?
N1 Sm1 O5 Ag1 33.13(13) 2_655 . . . ?
